data_4313469
loop_
_publ_author_name
'Klaus M\"uller-Buschbaum'
'Catharina C. Quitmann'

_publ_contact_author
;
    Dr. K. M\"uller-Buschbaum
    Institut f\"ur Anorganische Chemie der Universit\"at zu K\"oln
    D-50939 K\"oln
;
_publ_contact_author_email
;
    Klaus.Mueller-Buschbaum@uni-koeln.de
;
_publ_section_title
;
 Two New Groups of Homoleptic Rare Earth Pyridylbenzimidazolates:
 (NC12H8(NH)2)[Ln(N3C12H8)4] with Ln = Y, Tb, Yb, and
 [Ln(N3C12H8)2(N3C12H9)2][Ln(N3C12H8)4](N3C12H9)2 with Ln = La, Sm, Eu
;
_journal_name_full 'Inorganic Chemistry'
_journal_page_first 2742
_journal_page_last 2750
_journal_paper_doi 10.1021/ic020681u
_journal_volume 42
_journal_year 2003
_chemical_formula_moiety '[Sm(N3C12H8)2(N3C12H9)2][Sm(N3C12H8)4](N3C12H9)2'
_chemical_formula_sum 'C120 H84 N30 Sm2'
_chemical_formula_weight 2246.86
_chemical_melting_point decomposition
_chemical_name_systematic
;
  [Di-(2-(Pyridyl-)Benzimidazolato)-Di-(2-(Pyridyl-)Benzimidazole-Samar 
ium(III)]-[Samarium(III)-Tetra-(2-(Pyridyl-)Benzimidazolate]
;
_space_group_IT_number 80
_symmetry_cell_setting tetragonal
_symmetry_space_group_name_Hall 'I 4bw'
_symmetry_space_group_name_H-M 'I 41'
_atom_sites_solution_hydrogens geom
_atom_sites_solution_primary direct
_atom_sites_solution_secondary difmap
_audit_creation_method SHELXL-97
_cell_angle_alpha 90.00
_cell_angle_beta 90.00
_cell_angle_gamma 90.00
_cell_formula_units_Z 4
_cell_length_a 16.901(2)
_cell_length_b 16.901(2)
_cell_length_c 37.595(4)
_cell_measurement_reflns_used N/A
_cell_measurement_temperature 103(2)
_cell_measurement_theta_max 26.24
_cell_measurement_theta_min 1.32
_cell_volume 10739(2)
_computing_cell_refinement 'STOE SOFTWARE'
_computing_data_collection 'STOE SOFTWARE'
_computing_data_reduction 'STOE SOFTWARE'
_computing_molecular_graphics POVRAY
_computing_structure_refinement 'SHELXL-97 (Sheldrick, 1997)'
_computing_structure_solution 'SHELXS-97 (Sheldrick, 1997)'
_diffrn_ambient_temperature 103(2)
_diffrn_measured_fraction_theta_full 0.960
_diffrn_measured_fraction_theta_max 0.960
_diffrn_measurement_device_type 'STOE IPDS 2'
_diffrn_measurement_method '2 deg phi scans'
_diffrn_radiation_monochromator graphite
_diffrn_radiation_source 'fine-focus sealed tube'
_diffrn_radiation_type MoK\a
_diffrn_radiation_wavelength 0.71073
_diffrn_reflns_av_R_equivalents 0.1793
_diffrn_reflns_av_sigmaI/netI 0.1676
_diffrn_reflns_limit_h_max 20
_diffrn_reflns_limit_h_min -20
_diffrn_reflns_limit_k_max 21
_diffrn_reflns_limit_k_min -18
_diffrn_reflns_limit_l_max 46
_diffrn_reflns_limit_l_min -45
_diffrn_reflns_number 34611
_diffrn_reflns_theta_full 26.24
_diffrn_reflns_theta_max 26.24
_diffrn_reflns_theta_min 1.32
_diffrn_standards_number N/A
_exptl_absorpt_coefficient_mu 1.148
_exptl_absorpt_correction_type none
_exptl_crystal_colour 'light yellow'
_exptl_crystal_density_diffrn 1.390
_exptl_crystal_density_method 'not measured'
_exptl_crystal_F_000 4552
_exptl_crystal_size_max 0.5
_exptl_crystal_size_mid 0.4
_exptl_crystal_size_min 0.35
_refine_diff_density_max 0.685
_refine_diff_density_min -0.273
_refine_diff_density_rms 0.071
_refine_ls_abs_structure_details 'Flack H D (1983), Acta Cryst. A39, 876-881'
_refine_ls_abs_structure_Flack 0.04(23)
_refine_ls_extinction_method none
_refine_ls_goodness_of_fit_ref 0.856
_refine_ls_hydrogen_treatment mixed
_refine_ls_matrix_type full
_refine_ls_number_parameters 687
_refine_ls_number_reflns 9975
_refine_ls_number_restraints 1
_refine_ls_restrained_S_all 0.856
_refine_ls_R_factor_all 0.1174
_refine_ls_R_factor_gt 0.0497
_refine_ls_shift/su_max 0.284
_refine_ls_shift/su_mean 0.094
_refine_ls_structure_factor_coef Fsqd
_refine_ls_weighting_details 'calc w=1/[\s^2^(Fo^2^)+(0.0265P)^2^+0.0000P] where P=(Fo^2^+2Fc^2^)/3'
_refine_ls_weighting_scheme calc
_refine_ls_wR_factor_gt 0.1007
_refine_ls_wR_factor_ref 0.1171
_reflns_number_gt 4750
_reflns_number_total 9975
_reflns_threshold_expression >2sigma(I)
_cod_data_source_file ic020681u_3.cif
_cod_data_source_block C120H84N30Sm2
_cod_database_code 4313469

loop_
_symmetry_equiv_pos_as_xyz
'x, y, z'
'-y, x+1/2, z+1/4'
'-x, -y, z'
'y, -x+1/2, z+1/4'
'x+1/2, y+1/2, z+1/2'
'-y+1/2, x+1, z+3/4'
'-x+1/2, -y+1/2, z+1/2'
'y+1/2, -x+1, z+3/4'

loop_
_atom_site_label
_atom_site_type_symbol
_atom_site_fract_x
_atom_site_fract_y
_atom_site_fract_z
_atom_site_U_iso_or_equiv
_atom_site_adp_type
_atom_site_occupancy
_atom_site_calc_flag
_atom_site_refinement_flags
_atom_site_disorder_assembly
_atom_site_disorder_group
Sm2 Sm 0.5000 0.0000 0.109519(16) 0.0468(4) Uani 1 d S . .
Sm1 Sm 0.0000 0.5000 0.243708(15) 0.0507(4) Uani 1 d S . .
N8 N 0.4429(9) 0.0727(9) 0.1643(5) 0.054(5) Uani 1 d . . .
N11 N 0.3974(11) 0.0879(11) 0.0828(5) 0.058(5) Uani 1 d . . .
N10 N 0.4260(12) -0.0610(12) 0.0556(4) 0.060(5) Uani 1 d . . .
N7 N 0.5928(12) 0.1061(12) 0.1347(5) 0.067(5) Uani 1 d . . .
C41 C 0.3720(11) -0.0149(11) 0.0373(6) 0.053(6) Uani 1 d . . .
C42 C 0.3604(13) 0.0640(13) 0.0550(5) 0.054(6) Uani 1 d . . .
C40 C 0.3420(16) -0.0428(18) 0.0075(7) 0.100(9) Uani 1 d . . .
H40 H 0.3162 -0.0076 -0.0076 0.120 Uiso 1 calc R . .
C32 C 0.3045(16) 0.0379(13) 0.1746(6) 0.084(8) Uani 1 d . . .
H32 H 0.2961 0.0114 0.1533 0.101 Uiso 1 calc R . .
C31 C 0.3757(13) 0.0710(12) 0.1819(7) 0.051(6) Uani 1 d . . .
C37 C 0.4405(11) -0.1328(12) 0.0422(6) 0.066(7) Uani 1 d . . .
H37 H 0.4786 -0.1639 0.0532 0.079 Uiso 1 calc R . .
C19 C -0.0668(13) 0.3769(13) 0.1701(7) 0.056(6) Uani 1 d . . .
N12 N 0.3069(12) 0.1127(12) 0.0414(6) 0.067(6) Uani 1 d . . .
C28 C 0.6308(12) 0.1765(11) 0.1916(4) 0.070(6) Uani 1 d . . .
H28 H 0.6205 0.1892 0.2152 0.084 Uiso 1 calc R . .
C35 C 0.3270(14) 0.1144(11) 0.2391(6) 0.060(6) Uani 1 d . . .
H35 H 0.3326 0.1424 0.2602 0.072 Uiso 1 calc R . .
N6 N -0.1351(8) 0.4626(11) 0.1383(4) 0.051(4) Uani 1 d . . .
C27 C 0.6999(14) 0.1980(13) 0.1778(8) 0.069(7) Uani 1 d . . .
H27 H 0.7368 0.2276 0.1904 0.082 Uiso 1 calc R . .
C1 C -0.1327(11) 0.5594(13) 0.3113(5) 0.066(7) Uani 1 d . . .
H1 H -0.1663 0.5250 0.2992 0.079 Uiso 1 calc R . .
C43 C 0.3111(15) 0.1774(17) 0.0610(7) 0.069(7) Uani 1 d . . .
C26 C 0.7131(13) 0.1719(15) 0.1420(7) 0.068(6) Uani 1 d . . .
H26 H 0.7613 0.1850 0.1316 0.082 Uiso 1 calc R . .
C44 C 0.2732(12) 0.2539(12) 0.0603(5) 0.052(5) Uani 1 d . . .
H44 H 0.2362 0.2676 0.0431 0.063 Uiso 1 calc R . .
C36 C 0.3955(18) 0.1100(16) 0.2175(7) 0.083(8) Uani 1 d . . .
N9 N 0.4699(10) 0.1336(12) 0.2152(6) 0.081(6) Uani 1 d . . .
H9A H 0.4954 0.1583 0.2316 0.097 Uiso 1 calc R . .
C39 C 0.3462(15) -0.1173(11) -0.0021(6) 0.070(6) Uani 1 d . . .
H39 H 0.3111 -0.1375 -0.0189 0.085 Uiso 1 calc R . .
C46 C 0.3490(13) 0.2927(13) 0.1148(7) 0.066(6) Uani 1 d . . .
H46 H 0.3576 0.3312 0.1320 0.079 Uiso 1 calc R . .
C38 C 0.4016(13) -0.1639(13) 0.0124(4) 0.063(6) Uani 1 d . . .
H38 H 0.4134 -0.2137 0.0032 0.075 Uiso 1 calc R . .
C33 C 0.2463(14) 0.0442(14) 0.1988(7) 0.069(7) Uani 1 d . . .
H33 H 0.1978 0.0219 0.1929 0.083 Uiso 1 calc R . .
C24 C -0.1077(10) 0.3857(10) 0.1398(5) 0.038(4) Uani 1 d . . .
C45 C 0.2955(12) 0.3051(14) 0.0868(7) 0.071(8) Uani 1 d . . .
H45 H 0.2718 0.3547 0.0862 0.086 Uiso 1 calc R . .
N1 N -0.0601(10) 0.5710(11) 0.2992(5) 0.058(5) Uani 1 d . . .
C48 C 0.3693(11) 0.1633(10) 0.0878(6) 0.051(5) Uani 1 d . . .
C29 C 0.5740(17) 0.1365(15) 0.1728(8) 0.069(7) Uani 1 d . . .
C34 C 0.2519(10) 0.0822(9) 0.2329(6) 0.057(5) Uani 1 d . . .
H34 H 0.2103 0.0851 0.2491 0.068 Uiso 1 calc R . .
C30 C 0.5006(15) 0.1128(13) 0.1823(6) 0.057(6) Uani 1 d . . .
C25 C 0.6595(12) 0.1283(10) 0.1213(6) 0.049(4) Uani 1 d . . .
H25 H 0.6719 0.1153 0.0979 0.059 Uiso 1 calc R . .
C8 C 0.2216(12) 0.6149(12) 0.2379(7) 0.059(6) Uani 1 d . . .
H8 H 0.2133 0.5795 0.2193 0.071 Uiso 1 calc R . .
C47 C 0.3912(15) 0.2166(13) 0.1159(6) 0.066(6) Uani 1 d . . .
H47 H 0.4285 0.2041 0.1332 0.079 Uiso 1 calc R . .
N5 N -0.1085(9) 0.5919(8) 0.2140(4) 0.041(4) Uani 1 d . . .
N2 N 0.0846(9) 0.6043(8) 0.2672(5) 0.045(4) Uani 1 d . . .
C4 C -0.0365(12) 0.6692(11) 0.3451(6) 0.054(5) Uani 1 d . . .
H4 H -0.0041 0.7086 0.3543 0.065 Uiso 1 calc R . .
C58 C -0.3578(12) 0.5426(16) 0.2814(8) 0.096(7) Uani 1 d . . .
H58 H -0.3319 0.4950 0.2858 0.115 Uiso 1 calc R . .
C17 C -0.1282(13) 0.5757(10) 0.1840(6) 0.045(5) Uani 1 d . . .
C18 C -0.1091(13) 0.4924(12) 0.1692(7) 0.053(6) Uani 1 d . . .
C57 C -0.3499(14) 0.5735(15) 0.2490(6) 0.099(6) Uani 1 d . . .
H57 H -0.3228 0.5472 0.2310 0.119 Uiso 1 calc R . .
N4 N -0.0668(10) 0.4488(10) 0.1902(3) 0.052(4) Uani 1 d . . .
C5 C -0.0153(14) 0.6239(14) 0.3137(5) 0.061(6) Uani 1 d . . .
C7 C 0.1620(15) 0.6310(12) 0.2619(6) 0.062(7) Uani 1 d . . .
C23 C -0.1162(13) 0.3315(12) 0.1105(6) 0.068(6) Uani 1 d . . .
H23 H -0.1375 0.3427 0.0882 0.082 Uiso 1 calc R . .
C6 C 0.0637(14) 0.6438(14) 0.2997(7) 0.057(6) Uani 1 d . . .
C16 C -0.1739(13) 0.6270(11) 0.1639(6) 0.096(9) Uani 1 d . . .
H16 H -0.1916 0.6126 0.1414 0.115 Uiso 1 calc R . .
C20 C -0.0387(11) 0.2994(9) 0.1783(6) 0.059(6) Uani 1 d . . .
H20 H -0.0148 0.2888 0.2000 0.070 Uiso 1 calc R . .
C3 C -0.1120(18) 0.6488(12) 0.3613(8) 0.091(8) Uani 1 d . . .
H3 H -0.1282 0.6683 0.3832 0.109 Uiso 1 calc R . .
C2 C -0.1584(13) 0.5966(13) 0.3406(8) 0.096(9) Uani 1 d . . .
H2 H -0.2103 0.5874 0.3479 0.115 Uiso 1 calc R . .
C21 C -0.0477(14) 0.2391(15) 0.1526(6) 0.063(6) Uani 1 d . . .
H21 H -0.0288 0.1879 0.1558 0.076 Uiso 1 calc R . .
C22 C -0.0881(13) 0.2634(16) 0.1213(5) 0.086(8) Uani 1 d . . .
H22 H -0.0962 0.2225 0.1051 0.104 Uiso 1 calc R . .
C54 C -0.5018(19) 0.746(2) 0.3005(11) 0.059(3) Uani 1 d . . .
C55 C -0.4290(17) 0.6783(14) 0.2664(10) 0.084(8) Uani 1 d . . .
C60 C -0.4431(18) 0.645(3) 0.3015(12) 0.15(2) Uani 1 d . . .
C59 C -0.3994(12) 0.5733(18) 0.3083(5) 0.098(10) Uani 1 d . . .
H59 H -0.4001 0.5494 0.3306 0.118 Uiso 1 calc R . .
C56 C -0.3815(15) 0.641(2) 0.2441(9) 0.108(11) Uani 1 d . . .
H56 H -0.3702 0.6661 0.2227 0.130 Uiso 1 calc R . .
N3 N 0.1176(12) 0.6915(11) 0.3145(5) 0.058(5) Uani 1 d . . .
C15 C -0.1934(13) 0.7022(13) 0.1786(10) 0.086(9) Uani 1 d . . .
H15 H -0.2228 0.7370 0.1647 0.103 Uiso 1 calc R . .
C14 C -0.1722(13) 0.7250(16) 0.2104(8) 0.071(7) Uani 1 d . . .
H14 H -0.1851 0.7736 0.2205 0.085 Uiso 1 calc R . .
C13 C -0.1293(15) 0.6687(14) 0.2264(7) 0.069(7) Uani 1 d . . .
H13 H -0.1104 0.6816 0.2489 0.083 Uiso 1 calc R . .
N14 N -0.4863(5) 0.6879(6) 0.3220(2) 0.064(2) Uani 1 d . . .
H14A H -0.5008 0.6804 0.3437 0.077 Uiso 1 calc R . .
C11 C 0.2525(15) 0.7198(16) 0.2885(8) 0.088(10) Uani 1 d . . .
H11 H 0.2615 0.7569 0.3063 0.106 Uiso 1 calc R . .
C10 C 0.3107(10) 0.7087(15) 0.2659(7) 0.079(8) Uani 1 d . . .
H10 H 0.3587 0.7356 0.2657 0.095 Uiso 1 calc R . .
C9 C 0.2875(15) 0.6487(17) 0.2416(9) 0.085(8) Uani 1 d . . .
H9 H 0.3269 0.6318 0.2261 0.102 Uiso 1 calc R . .
C12 C 0.1798(11) 0.6831(12) 0.2891(6) 0.051(5) Uani 1 d . . .
N13 N -0.4727(6) 0.7488(6) 0.2689(2) 0.068(2) Uani 1 d . . .
C53 C -0.5489(16) 0.8204(18) 0.3102(10) 0.106(9) Uani 1 d . . .
N15 N -0.5737(16) 0.8185(17) 0.3453(12) 0.136(12) Uani 1 d . . .
C52 C -0.5710(12) 0.8712(11) 0.2959(9) 0.089(8) Uani 1 d . . .
H52 H -0.5610 0.8642 0.2718 0.107 Uiso 1 calc R . .
C51 C -0.606(2) 0.9375(12) 0.3003(12) 0.165(19) Uani 1 d . . .
H51 H -0.6103 0.9758 0.2827 0.198 Uiso 1 calc R . .
C49 C -0.621(3) 0.877(4) 0.3628(11) 0.18(2) Uani 1 d . . .
H49 H -0.6393 0.8755 0.3861 0.212 Uiso 1 calc R . .
C50 C -0.636(2) 0.946(2) 0.3334(11) 0.19(2) Uani 1 d . . .
H50 H -0.6652 0.9906 0.3393 0.223 Uiso 1 calc R . .

loop_
_atom_site_aniso_label
_atom_site_aniso_U_11
_atom_site_aniso_U_22
_atom_site_aniso_U_33
_atom_site_aniso_U_23
_atom_site_aniso_U_13
_atom_site_aniso_U_12
Sm2 0.0446(9) 0.0472(9) 0.0486(9) 0.000 0.000 -0.0056(6)
Sm1 0.0600(10) 0.0592(10) 0.0330(7) 0.000 0.000 -0.0107(6)
N8 0.030(7) 0.046(8) 0.086(11) -0.004(7) -0.009(7) 0.013(6)
N11 0.091(12) 0.054(10) 0.030(7) 0.002(7) 0.006(7) 0.014(8)
N10 0.072(12) 0.080(13) 0.027(7) 0.005(8) -0.005(7) 0.016(9)
N7 0.097(13) 0.060(10) 0.045(8) -0.020(7) 0.013(8) -0.006(8)
C41 0.033(9) 0.042(10) 0.084(15) -0.001(9) 0.002(9) 0.017(7)
C42 0.060(13) 0.068(13) 0.034(9) 0.018(9) 0.016(9) 0.019(9)
C40 0.130(19) 0.13(2) 0.043(12) -0.004(12) -0.023(12) 0.049(13)
C32 0.13(2) 0.068(14) 0.055(13) 0.019(11) 0.033(14) 0.023(12)
C31 0.050(12) 0.060(12) 0.044(12) -0.001(10) 0.007(10) -0.021(8)
C37 0.039(10) 0.066(14) 0.093(16) 0.000(11) -0.007(10) -0.032(9)
C19 0.050(11) 0.052(12) 0.066(15) 0.011(11) -0.006(11) -0.022(8)
N12 0.061(11) 0.055(11) 0.086(13) -0.008(10) -0.021(9) 0.000(8)
C28 0.096(15) 0.079(11) 0.035(7) 0.012(7) -0.029(8) -0.043(9)
C35 0.099(16) 0.040(10) 0.042(10) -0.006(7) 0.009(11) 0.026(9)
N6 0.042(8) 0.084(12) 0.027(7) 0.000(8) -0.019(6) -0.015(7)
C27 0.066(13) 0.077(13) 0.063(13) -0.023(13) -0.018(13) 0.010(9)
C1 0.061(12) 0.104(15) 0.032(9) 0.002(9) 0.013(8) -0.045(10)
C43 0.074(14) 0.087(17) 0.045(11) 0.032(11) -0.007(9) -0.007(11)
C26 0.036(8) 0.103(15) 0.066(13) -0.026(11) 0.004(8) -0.015(8)
C44 0.047(9) 0.065(11) 0.046(9) 0.010(8) 0.002(6) 0.015(7)
C36 0.11(2) 0.086(16) 0.051(11) -0.013(10) -0.030(12) 0.007(13)
N9 0.044(9) 0.123(15) 0.077(13) -0.006(11) -0.005(9) -0.018(8)
C39 0.122(17) 0.046(9) 0.044(9) -0.022(7) -0.008(9) -0.002(9)
C46 0.068(12) 0.062(11) 0.067(12) -0.012(10) 0.031(10) -0.018(9)
C38 0.089(15) 0.078(13) 0.022(6) -0.017(7) 0.003(7) -0.006(10)
C33 0.045(11) 0.069(13) 0.093(17) -0.025(11) 0.000(10) -0.002(8)
C24 0.042(8) 0.033(7) 0.040(8) -0.006(6) -0.005(6) -0.001(5)
C45 0.055(11) 0.101(16) 0.058(15) 0.016(12) 0.021(11) 0.033(10)
N1 0.035(9) 0.055(11) 0.083(12) -0.005(9) 0.008(8) 0.009(7)
C48 0.046(10) 0.043(10) 0.064(12) -0.022(8) 0.005(9) 0.010(7)
C29 0.090(16) 0.061(12) 0.057(12) 0.006(12) -0.002(13) 0.005(10)
C34 0.032(7) 0.034(7) 0.104(15) 0.012(8) 0.014(7) 0.011(5)
C30 0.088(16) 0.053(11) 0.030(9) 0.006(9) -0.009(10) 0.011(10)
C25 0.047(9) 0.045(8) 0.056(10) -0.008(7) -0.003(8) -0.010(6)
C8 0.048(11) 0.045(9) 0.085(15) -0.008(9) 0.022(10) -0.007(7)
C47 0.091(14) 0.062(12) 0.043(11) 0.008(9) 0.002(10) 0.019(9)
N5 0.058(9) 0.029(6) 0.037(7) 0.002(5) 0.009(6) 0.004(5)
N2 0.045(8) 0.030(7) 0.061(10) -0.007(6) 0.002(7) -0.002(5)
C4 0.065(10) 0.043(7) 0.055(11) -0.015(6) 0.005(8) 0.015(6)
C58 0.066(11) 0.103(15) 0.119(19) -0.021(13) -0.042(12) 0.016(9)
C17 0.057(10) 0.032(8) 0.046(11) 0.001(8) -0.017(8) -0.003(6)
C18 0.047(10) 0.044(10) 0.069(14) -0.017(9) 0.001(10) -0.007(7)
C57 0.111(14) 0.113(16) 0.074(14) -0.012(13) 0.000(11) 0.018(12)
N4 0.081(10) 0.062(10) 0.012(5) -0.009(6) -0.007(6) 0.004(7)
C5 0.087(15) 0.080(14) 0.015(7) 0.002(8) 0.003(8) 0.024(11)
C7 0.093(15) 0.050(11) 0.043(10) 0.006(9) -0.038(10) -0.003(10)
C23 0.108(14) 0.047(10) 0.050(10) -0.004(8) -0.023(10) 0.019(8)
C6 0.061(13) 0.052(12) 0.059(14) -0.005(10) 0.006(11) 0.015(9)
C16 0.111(16) 0.045(11) 0.132(19) -0.013(10) -0.066(13) -0.016(10)
C20 0.070(12) 0.031(8) 0.074(13) 0.018(9) -0.033(10) 0.001(7)
C3 0.15(2) 0.047(10) 0.070(13) -0.006(9) -0.026(12) 0.010(11)
C2 0.043(11) 0.051(12) 0.19(3) 0.006(13) 0.017(13) -0.007(8)
C21 0.073(13) 0.069(12) 0.048(10) -0.019(9) 0.006(10) -0.015(9)
C22 0.098(15) 0.119(19) 0.041(9) -0.036(11) -0.001(9) 0.011(12)
C54 0.051(5) 0.056(7) 0.069(7) 0.011(6) -0.008(5) -0.006(4)
C55 0.087(15) 0.051(11) 0.113(18) 0.017(12) -0.035(14) 0.000(10)
C60 0.068(15) 0.20(4) 0.17(4) -0.12(3) 0.021(18) 0.049(18)
C59 0.066(12) 0.17(3) 0.055(9) -0.017(12) 0.013(9) -0.038(14)
C56 0.062(13) 0.16(3) 0.099(19) -0.059(18) 0.016(12) -0.030(14)
N3 0.077(12) 0.057(10) 0.040(8) 0.006(7) -0.020(8) -0.017(7)
C15 0.075(14) 0.067(14) 0.12(2) 0.006(18) -0.028(18) 0.036(10)
C14 0.049(11) 0.077(13) 0.086(16) 0.004(11) 0.013(10) 0.003(8)
C13 0.109(15) 0.053(11) 0.046(10) 0.007(8) 0.001(9) -0.002(9)
N14 0.070(6) 0.082(7) 0.041(5) 0.014(5) -0.005(5) -0.018(5)
C11 0.064(16) 0.105(17) 0.10(2) 0.016(14) -0.039(15) -0.032(12)
C10 0.015(8) 0.133(19) 0.089(17) 0.026(14) -0.011(9) -0.008(8)
C9 0.062(13) 0.112(18) 0.081(17) 0.025(15) 0.000(13) -0.022(11)
C12 0.042(9) 0.045(10) 0.067(12) 0.003(9) 0.009(8) -0.008(7)
N13 0.077(6) 0.080(7) 0.046(5) 0.014(5) 0.006(5) 0.002(5)
C53 0.079(16) 0.13(2) 0.108(19) -0.014(18) -0.032(15) -0.018(15)
N15 0.085(14) 0.114(17) 0.21(3) -0.034(19) -0.009(17) 0.013(12)
C52 0.048(10) 0.047(10) 0.17(2) 0.017(11) 0.018(10) 0.012(7)
C51 0.19(3) 0.021(10) 0.29(5) 0.030(15) -0.06(3) 0.029(12)
C49 0.19(4) 0.26(6) 0.08(2) -0.04(3) 0.04(2) -0.02(3)
C50 0.26(4) 0.13(3) 0.17(3) -0.08(3) 0.04(3) 0.07(2)

loop_
_atom_type_symbol
_atom_type_description
_atom_type_scat_dispersion_real
_atom_type_scat_dispersion_imag
_atom_type_scat_source
C C 0.0033 0.0016 'International Tables Vol C Tables 4.2.6.8 and 6.1.1.4'
H H 0.0000 0.0000 'International Tables Vol C Tables 4.2.6.8 and 6.1.1.4'
N N 0.0061 0.0033 'International Tables Vol C Tables 4.2.6.8 and 6.1.1.4'
Sm Sm -0.1638 3.4418 'International Tables Vol C Tables 4.2.6.8 and 6.1.1.4'

loop_
_geom_angle_atom_site_label_1
_geom_angle_atom_site_label_2
_geom_angle_atom_site_label_3
_geom_angle
_geom_angle_site_symmetry_1
_geom_angle_site_symmetry_3
_geom_angle_publ_flag
N11 Sm2 N11 132.5(9) . 3_655 ?
N11 Sm2 N7 99.1(7) . . ?
N11 Sm2 N7 98.1(6) 3_655 . ?
N11 Sm2 N7 98.1(6) . 3_655 ?
N11 Sm2 N7 99.1(7) 3_655 3_655 ?
N7 Sm2 N7 136.6(9) . 3_655 ?
N11 Sm2 N8 77.2(5) . . ?
N11 Sm2 N8 149.7(5) 3_655 . ?
N7 Sm2 N8 66.5(6) . . ?
N7 Sm2 N8 79.0(6) 3_655 . ?
N11 Sm2 N8 149.7(5) . 3_655 ?
N11 Sm2 N8 77.2(5) 3_655 3_655 ?
N7 Sm2 N8 79.0(6) . 3_655 ?
N7 Sm2 N8 66.5(6) 3_655 3_655 ?
N8 Sm2 N8 74.4(7) . 3_655 ?
N11 Sm2 N10 65.6(6) . . ?
N11 Sm2 N10 77.5(6) 3_655 . ?
N7 Sm2 N10 149.5(6) . . ?
N7 Sm2 N10 73.5(6) 3_655 . ?
N8 Sm2 N10 129.1(6) . . ?
N8 Sm2 N10 127.8(6) 3_655 . ?
N11 Sm2 N10 77.5(6) . 3_655 ?
N11 Sm2 N10 65.6(6) 3_655 3_655 ?
N7 Sm2 N10 73.5(6) . 3_655 ?
N7 Sm2 N10 149.5(6) 3_655 3_655 ?
N8 Sm2 N10 127.8(6) . 3_655 ?
N8 Sm2 N10 129.1(6) 3_655 3_655 ?
N10 Sm2 N10 77.3(8) . 3_655 ?
N2 Sm1 N2 137.4(9) . 3_565 ?
N2 Sm1 N4 76.9(6) . 3_565 ?
N2 Sm1 N4 145.0(6) 3_565 3_565 ?
N2 Sm1 N4 145.0(6) . . ?
N2 Sm1 N4 76.9(6) 3_565 . ?
N4 Sm1 N4 70.5(7) 3_565 . ?
N2 Sm1 N1 66.8(6) . . ?
N2 Sm1 N1 79.3(6) 3_565 . ?
N4 Sm1 N1 132.0(6) 3_565 . ?
N4 Sm1 N1 129.4(5) . . ?
N2 Sm1 N1 79.3(6) . 3_565 ?
N2 Sm1 N1 66.8(6) 3_565 3_565 ?
N4 Sm1 N1 129.4(5) 3_565 3_565 ?
N4 Sm1 N1 132.0(6) . 3_565 ?
N1 Sm1 N1 74.0(8) . 3_565 ?
N2 Sm1 N5 97.7(5) . . ?
N2 Sm1 N5 99.9(5) 3_565 . ?
N4 Sm1 N5 76.5(5) 3_565 . ?
N4 Sm1 N5 62.9(5) . . ?
N1 Sm1 N5 78.4(5) . . ?
N1 Sm1 N5 151.1(5) 3_565 . ?
N2 Sm1 N5 99.9(5) . 3_565 ?
N2 Sm1 N5 97.7(5) 3_565 3_565 ?
N4 Sm1 N5 62.9(5) 3_565 3_565 ?
N4 Sm1 N5 76.5(5) . 3_565 ?
N1 Sm1 N5 151.1(5) . 3_565 ?
N1 Sm1 N5 78.4(5) 3_565 3_565 ?
N5 Sm1 N5 130.1(7) . 3_565 ?
C31 N8 C30 112.1(19) . . ?
C31 N8 Sm2 135.6(14) . . ?
C30 N8 Sm2 111.3(13) . . ?
C42 N11 C48 103.7(18) . . ?
C42 N11 Sm2 118.6(15) . . ?
C48 N11 Sm2 137.5(14) . . ?
C37 N10 C41 116.4(18) . . ?
C37 N10 Sm2 124.6(14) . . ?
C41 N10 Sm2 118.9(14) . . ?
C25 N7 C29 116(2) . . ?
C25 N7 Sm2 126.3(14) . . ?
C29 N7 Sm2 116.5(15) . . ?
C40 C41 N10 118(2) . . ?
C40 C41 C42 130(2) . . ?
N10 C41 C42 111.4(18) . . ?
N11 C42 N12 117(2) . . ?
N11 C42 C41 125(2) . . ?
N12 C42 C41 118.0(19) . . ?
C39 C40 C41 124(2) . . ?
C39 C40 H40 118.1 . . ?
C41 C40 H40 118.0 . . ?
C33 C32 C31 119(2) . . ?
C33 C32 H32 120.7 . . ?
C31 C32 H32 120.7 . . ?
N8 C31 C32 132(2) . . ?
N8 C31 C36 104.0(19) . . ?
C32 C31 C36 123(2) . . ?
N10 C37 C38 124(2) . . ?
N10 C37 H37 117.9 . . ?
C38 C37 H37 118.2 . . ?
C24 C19 C20 117(2) . . ?
C24 C19 N4 110.8(18) . . ?
C20 C19 N4 132(2) . . ?
C43 N12 C42 105(2) . . ?
C27 C28 C29 123(2) . . ?
C27 C28 H28 118.1 . . ?
C29 C28 H28 118.7 . . ?
C34 C35 C36 129(2) . . ?
C34 C35 H35 115.6 . . ?
C36 C35 H35 115.6 . . ?
C18 N6 C24 101.9(16) . . ?
C28 C27 C26 115(2) . . ?
C28 C27 H27 123.0 . . ?
C26 C27 H27 122.2 . . ?
N1 C1 C2 121(2) . . ?
N1 C1 H1 119.7 . . ?
C2 C1 H1 119.4 . . ?
N12 C43 C48 107(2) . . ?
N12 C43 C44 135(2) . . ?
C48 C43 C44 118(2) . . ?
C25 C26 C27 126(2) . . ?
C25 C26 H26 117.3 . . ?
C27 C26 H26 117.2 . . ?
C45 C44 C43 115(2) . . ?
C45 C44 H44 122.0 . . ?
C43 C44 H44 122.5 . . ?
N9 C36 C35 143(3) . . ?
N9 C36 C31 106(2) . . ?
C35 C36 C31 110(2) . . ?
C36 N9 C30 110(2) . . ?
C36 N9 H9A 125.1 . . ?
C30 N9 H9A 125.1 . . ?
C40 C39 C38 119(2) . . ?
C40 C39 H39 120.3 . . ?
C38 C39 H39 120.3 . . ?
C45 C46 C47 118(2) . . ?
C45 C46 H46 121.2 . . ?
C47 C46 H46 121.2 . . ?
C39 C38 C37 116(2) . . ?
C39 C38 H38 122.2 . . ?
C37 C38 H38 122.2 . . ?
C32 C33 C34 126(2) . . ?
C32 C33 H33 116.9 . . ?
C34 C33 H33 116.9 . . ?
C19 C24 N6 108.2(16) . . ?
C19 C24 C23 129.2(18) . . ?
N6 C24 C23 122.1(17) . . ?
C44 C45 C46 129(2) . . ?
C44 C45 H45 115.4 . . ?
C46 C45 H45 115.7 . . ?
C5 N1 C1 120.1(19) . . ?
C5 N1 Sm1 115.3(13) . . ?
C1 N1 Sm1 124.5(15) . . ?
N11 C48 C43 107.2(19) . . ?
N11 C48 C47 126.5(19) . . ?
C43 C48 C47 126.2(19) . . ?
C30 C29 C28 131(3) . . ?
C30 C29 N7 109(2) . . ?
C28 C29 N7 120(2) . . ?
C35 C34 C33 112.4(18) . . ?
C35 C34 H34 123.8 . . ?
C33 C34 H34 123.8 . . ?
C29 C30 N8 132(2) . . ?
C29 C30 N9 120(2) . . ?
N8 C30 N9 108(2) . . ?
N7 C25 C26 120(2) . . ?
N7 C25 H25 120.3 . . ?
C26 C25 H25 119.9 . . ?
C9 C8 C7 119(3) . . ?
C9 C8 H8 120.6 . . ?
C7 C8 H8 120.5 . . ?
C48 C47 C46 114(2) . . ?
C48 C47 H47 123.1 . . ?
C46 C47 H47 123.1 . . ?
C17 N5 C13 116.4(18) . . ?
C17 N5 Sm1 116.9(13) . . ?
C13 N5 Sm1 124.5(14) . . ?
C7 N2 C6 101.7(17) . . ?
C7 N2 Sm1 136.9(13) . . ?
C6 N2 Sm1 120.0(14) . . ?
C5 C4 C3 116(2) . . ?
C5 C4 H4 122.3 . . ?
C3 C4 H4 122.1 . . ?
C59 C58 C57 126(3) . . ?
C59 C58 H58 116.7 . . ?
C57 C58 H58 117.0 . . ?
N5 C17 C16 121.5(19) . . ?
N5 C17 C18 119.0(19) . . ?
C16 C17 C18 119(2) . . ?
N4 C18 N6 119.8(19) . . ?
N4 C18 C17 114(2) . . ?
N6 C18 C17 126(2) . . ?
C56 C57 C58 116(3) . . ?
C56 C57 H57 121.9 . . ?
C58 C57 H57 122.0 . . ?
C18 N4 C19 99.3(16) . . ?
C18 N4 Sm1 123.4(14) . . ?
C19 N4 Sm1 136.8(14) . . ?
N1 C5 C4 124(2) . . ?
N1 C5 C6 122.5(19) . . ?
C4 C5 C6 113(2) . . ?
C12 C7 C8 117(2) . . ?
C12 C7 N2 108(2) . . ?
C8 C7 N2 136(2) . . ?
C22 C23 C24 106.5(19) . . ?
C22 C23 H23 126.8 . . ?
C24 C23 H23 126.7 . . ?
N3 C6 N2 118(2) . . ?
N3 C6 C5 127(2) . . ?
N2 C6 C5 115(2) . . ?
C17 C16 C15 118(2) . . ?
C17 C16 H16 120.5 . . ?
C15 C16 H16 121.1 . . ?
C21 C20 C19 119(2) . . ?
C21 C20 H20 120.7 . . ?
C19 C20 H20 120.6 . . ?
C2 C3 C4 114(2) . . ?
C2 C3 H3 123.0 . . ?
C4 C3 H3 123.0 . . ?
C1 C2 C3 124(2) . . ?
C1 C2 H2 118.0 . . ?
C3 C2 H2 117.8 . . ?
C20 C21 C22 114(2) . . ?
C20 C21 H21 122.8 . . ?
C22 C21 H21 123.0 . . ?
C23 C22 C21 133(2) . . ?
C23 C22 H22 113.4 . . ?
C21 C22 H22 113.4 . . ?
N13 C54 N14 122(3) . . ?
N13 C54 C53 113(3) . . ?
N14 C54 C53 125(3) . . ?
C56 C55 N13 140(3) . . ?
C56 C55 C60 119(3) . . ?
N13 C55 C60 101(3) . . ?
N14 C60 C55 114(4) . . ?
N14 C60 C59 131(4) . . ?
C55 C60 C59 114(2) . . ?
C58 C59 C60 118(3) . . ?
C58 C59 H59 121.2 . . ?
C60 C59 H59 121.3 . . ?
C57 C56 C55 126(4) . . ?
C57 C56 H56 116.8 . . ?
C55 C56 H56 116.8 . . ?
C6 N3 C12 99.4(18) . . ?
C14 C15 C16 124(2) . . ?
C14 C15 H15 118.4 . . ?
C16 C15 H15 117.8 . . ?
C15 C14 C13 110(2) . . ?
C15 C14 H14 124.9 . . ?
C13 C14 H14 124.7 . . ?
C14 C13 N5 129(2) . . ?
C14 C13 H13 115.5 . . ?
N5 C13 H13 115.2 . . ?
C60 N14 C54 100(3) . . ?
C60 N14 H14A 130.0 . . ?
C54 N14 H14A 130.2 . . ?
C10 C11 C12 128(3) . . ?
C10 C11 H11 116.4 . . ?
C12 C11 H11 115.8 . . ?
C11 C10 C9 108(2) . . ?
C11 C10 H10 126.0 . . ?
C9 C10 H10 125.8 . . ?
C8 C9 C10 130(3) . . ?
C8 C9 H9 115.1 . . ?
C10 C9 H9 115.2 . . ?
C11 C12 C7 118(2) . . ?
C11 C12 N3 128(2) . . ?
C7 C12 N3 113.5(18) . . ?
C54 N13 C55 103(2) . . ?
C52 C53 N15 113(4) . . ?
C52 C53 C54 136(4) . . ?
N15 C53 C54 111(3) . . ?
C53 N15 C49 126(4) . . ?
C53 C52 C51 143(4) . . ?
C53 C52 H52 108.5 . . ?
C51 C52 H52 109.0 . . ?
C52 C51 C50 113(3) . . ?
C52 C51 H51 123.7 . . ?
C50 C51 H51 123.7 . . ?
N15 C49 C50 106(3) . . ?
N15 C49 H49 126.8 . . ?
C50 C49 H49 127.7 . . ?
C51 C50 C49 120(3) . . ?
C51 C50 H50 120.7 . . ?
C49 C50 H50 119.8 . . ?

loop_
_geom_bond_atom_site_label_1
_geom_bond_atom_site_label_2
_geom_bond_distance
_geom_bond_site_symmetry_2
_geom_bond_publ_flag
Sm2 N11 2.495(19) . ?
Sm2 N11 2.495(19) 3_655 ?
Sm2 N7 2.56(2) . ?
Sm2 N7 2.56(2) 3_655 ?
Sm2 N8 2.584(16) . ?
Sm2 N8 2.584(16) 3_655 ?
Sm2 N10 2.595(17) . ?
Sm2 N10 2.595(17) 3_655 ?
Sm1 N2 2.436(15) . ?
Sm1 N2 2.436(15) 3_565 ?
Sm1 N4 2.464(13) 3_565 ?
Sm1 N4 2.464(13) . ?
Sm1 N1 2.612(18) . ?
Sm1 N1 2.612(18) 3_565 ?
Sm1 N5 2.650(15) . ?
Sm1 N5 2.650(15) 3_565 ?
N8 C31 1.32(3) . ?
N8 C30 1.37(3) . ?
N11 C42 1.28(3) . ?
N11 C48 1.37(3) . ?
N10 C37 1.34(3) . ?
N10 C41 1.38(2) . ?
N7 C25 1.29(3) . ?
N7 C29 1.55(3) . ?
C41 C40 1.32(3) . ?
C41 C42 1.50(3) . ?
C42 N12 1.32(3) . ?
C40 C39 1.31(3) . ?
C40 H40 0.9300 . ?
C32 C33 1.34(3) . ?
C32 C31 1.36(3) . ?
C32 H32 0.9300 . ?
C31 C36 1.53(3) . ?
C37 C38 1.40(2) . ?
C37 H37 0.9300 . ?
C19 C24 1.34(3) . ?
C19 C20 1.43(3) . ?
C19 N4 1.43(3) . ?
N12 C43 1.32(3) . ?
C28 C27 1.33(3) . ?
C28 C29 1.37(3) . ?
C28 H28 0.9300 . ?
C35 C34 1.40(3) . ?
C35 C36 1.42(4) . ?
C35 H35 0.9300 . ?
N6 C18 1.34(3) . ?
N6 C24 1.38(3) . ?
C27 C26 1.43(4) . ?
C27 H27 0.9300 . ?
C1 N1 1.32(2) . ?
C1 C2 1.34(3) . ?
C1 H1 0.9300 . ?
C43 C48 1.43(3) . ?
C43 C44 1.44(3) . ?
C26 C25 1.40(3) . ?
C26 H26 0.9300 . ?
C44 C45 1.37(3) . ?
C44 H44 0.9300 . ?
C36 N9 1.32(3) . ?
N9 C30 1.39(3) . ?
N9 H9A 0.8600 . ?
C39 C38 1.34(3) . ?
C39 H39 0.9300 . ?
C46 C45 1.40(4) . ?
C46 C47 1.47(3) . ?
C46 H46 0.9300 . ?
C38 H38 0.9300 . ?
C33 C34 1.44(3) . ?
C33 H33 0.9300 . ?
C24 C23 1.44(3) . ?
C45 H45 0.9300 . ?
N1 C5 1.29(3) . ?
C48 C47 1.43(3) . ?
C29 C30 1.35(3) . ?
C34 H34 0.9300 . ?
C25 H25 0.9300 . ?
C8 C9 1.26(3) . ?
C8 C7 1.38(3) . ?
C8 H8 0.9300 . ?
C47 H47 0.9300 . ?
N5 C17 1.21(3) . ?
N5 C13 1.42(3) . ?
N2 C7 1.40(3) . ?
N2 C6 1.44(3) . ?
C4 C5 1.45(3) . ?
C4 C3 1.45(3) . ?
C4 H4 0.9300 . ?
C58 C59 1.34(4) . ?
C58 C57 1.33(4) . ?
C58 H58 0.9300 . ?
C17 C16 1.38(3) . ?
C17 C18 1.55(3) . ?
C18 N4 1.30(3) . ?
C57 C56 1.27(4) . ?
C57 H57 0.9300 . ?
C5 C6 1.47(3) . ?
C7 C12 1.38(3) . ?
C23 C22 1.31(3) . ?
C23 H23 0.9300 . ?
C6 N3 1.34(3) . ?
C16 C15 1.42(3) . ?
C16 H16 0.9300 . ?
C20 C21 1.41(3) . ?
C20 H20 0.9300 . ?
C3 C2 1.41(4) . ?
C3 H3 0.9300 . ?
C2 H2 0.9300 . ?
C21 C22 1.42(3) . ?
C21 H21 0.9300 . ?
C22 H22 0.9300 . ?
C54 N13 1.28(4) . ?
C54 N14 1.30(4) . ?
C54 C53 1.53(5) . ?
C55 C56 1.32(4) . ?
C55 N13 1.40(3) . ?
C55 C60 1.45(6) . ?
C60 N14 1.29(3) . ?
C60 C59 1.44(5) . ?
C59 H59 0.9300 . ?
C56 H56 0.9300 . ?
N3 C12 1.43(3) . ?
C15 C14 1.31(4) . ?
C15 H15 0.9300 . ?
C14 C13 1.34(3) . ?
C14 H14 0.9300 . ?
C13 H13 0.9300 . ?
N14 H14A 0.8600 . ?
C11 C10 1.31(4) . ?
C11 C12 1.38(3) . ?
C11 H11 0.9300 . ?
C10 C9 1.42(4) . ?
C10 H10 0.9300 . ?
C9 H9 0.9300 . ?
C53 C52 1.08(4) . ?
C53 N15 1.39(5) . ?
N15 C49 1.43(5) . ?
C52 C51 1.28(3) . ?
C52 H52 0.9300 . ?
C51 C50 1.35(5) . ?
C51 H51 0.9300 . ?
C49 C50 1.63(6) . ?
C49 H49 0.9300 . ?
C50 H50 0.9300 . ?
